data_4076786
loop_
_publ_author_name
'Beringhelli, Tiziana'
'D'Alfonso, Giuseppe'
'Garavaglia, Maria Grazia'
'Panigati, Monica'
'Mercandelli, Pierluigi'
'Sironi, Angelo'

_publ_section_title
;
 Synthesis, Solid-State Structure and Solution Behavior of Hydrido-Bridged
 Adducts between the Group 11 [M(PPh3)]+Cations and the Triangular Cluster
 Anion [Re3(\m-H)4(CO)9(PPh3)]-
;
_journal_issue 13
_journal_name_full Organometallics
_journal_page_first 2705
_journal_paper_doi 10.1021/om0200252
_journal_volume 21
_journal_year 2002
_chemical_formula_moiety 'C45 H34 Au O9 P2 Re3'
_chemical_formula_sum 'C45 H34 Au O9 P2 Re3'
_chemical_formula_weight 1536.23
_chemical_melting_point ?
_chemical_name_systematic
;
 nonacarbonyltri-\m-hydrido-\m~3~-hydrido(triphenylphosphine)
 [(triphenylphosphine)gold]trirhenium
;
_space_group_IT_number 19
_symmetry_cell_setting orthorhombic
_symmetry_Int_Tables_number 19
_symmetry_space_group_name_Hall 'P 2ac 2ab'
_symmetry_space_group_name_H-M 'P 21 21 21'
_atom_sites_solution_hydrogens geom
_atom_sites_solution_primary direct
_atom_sites_solution_secondary difmap
_cell_angle_alpha 90
_cell_angle_beta 90
_cell_angle_gamma 90
_cell_formula_units_Z 4
_cell_length_a 13.710(3)
_cell_length_b 18.183(5)
_cell_length_c 18.528(5)
_cell_measurement_reflns_used 18372
_cell_measurement_temperature 293(2)
_cell_measurement_theta_max 25.02
_cell_measurement_theta_min 2.16
_cell_volume 4619(2)
_computing_structure_refinement
;
 Sheldrick, G. M. SHELX97: program for crystal structure refinement;
 University of G\"ottingen: G\"ottingen, 1996.
;
_computing_structure_solution
;
 SIR97: Altomare, A.; Burla, M. C.; Camalli, M.; Cascarano, G. L.;
 Giacovazzo, C.; Guagliardi, A.; Moliterni, A. G. G.; Polidori, G.;
 Spagna, R. J. Appl. Crystallogr. 1999, 32, 115.
;
_diffrn_ambient_temperature 293(2)
_diffrn_measured_fraction_theta_full 0.999
_diffrn_measured_fraction_theta_max 0.999
_diffrn_measurement_details
;
 Unit cell parameters were initially obtained from 100 reflections
 (5\% < \q < 20\%) taken from 45 frames collected in three different
 \w regions.
 A full sphere of reciprocal space was scanned by 0.3\% \w steps,
 collecting 1800 frames each at 40 s exposure.
 The detector was kept at 3.88(2) cm from the sample.
 Intensity decay was monitored by recollecting the initial 100 frames
 at the end of data collection and analyzing the duplicate reflections.
;
_diffrn_measurement_device_type 'Siemens SMART'
_diffrn_measurement_method '\w scans'
_diffrn_radiation_type MoK\a
_diffrn_radiation_wavelength 0.71073
_diffrn_reflns_av_R_equivalents 0.0412
_diffrn_reflns_av_sigmaI/netI 0.0309
_diffrn_reflns_limit_h_max 16
_diffrn_reflns_limit_h_min -16
_diffrn_reflns_limit_k_max 21
_diffrn_reflns_limit_k_min -21
_diffrn_reflns_limit_l_max 22
_diffrn_reflns_limit_l_min -22
_diffrn_reflns_number 40720
_diffrn_reflns_theta_full 25.02
_diffrn_reflns_theta_max 25.02
_diffrn_reflns_theta_min 1.57
_diffrn_standards_decay_% 4
_exptl_absorpt_coefficient_mu 11.124
_exptl_absorpt_correction_T_max 1.000
_exptl_absorpt_correction_T_min 0.376
_exptl_absorpt_correction_type empirical
_exptl_absorpt_process_details
;
 Sheldrick, G. M. SADABS: program for empirical absorption correction;
 University of G\"ottingen: G\"ottingen, 1996.
 32654 symmetry equivalent reflection intensities.
 Average redundancy: 5.04.
;
_exptl_crystal_colour orange
_exptl_crystal_density_diffrn 2.209
_exptl_crystal_density_method 'not measured'
_exptl_crystal_description prism
_exptl_crystal_F_000 2840
_exptl_crystal_size_max 0.34
_exptl_crystal_size_mid 0.14
_exptl_crystal_size_min 0.14
_refine_diff_density_max 0.669
_refine_diff_density_min -0.551
_refine_diff_density_rms 0.089
_refine_ls_abs_structure_details
;
 Flack, H. D. Acta Crystallogr. 1983, A39, 876.
;
_refine_ls_abs_structure_Flack 0.007(6)
_refine_ls_extinction_method none
_refine_ls_goodness_of_fit_ref 1.075
_refine_ls_hydrogen_treatment mixed
_refine_ls_matrix_type full
_refine_ls_number_parameters 542
_refine_ls_number_reflns 8128
_refine_ls_number_restraints 0
_refine_ls_R_factor_all 0.0249
_refine_ls_R_factor_gt 0.0216
_refine_ls_shift/su_max 0.001
_refine_ls_shift/su_mean 0.000
_refine_ls_structure_factor_coef Fsqd
_refine_ls_weighting_details
;
 w=1/[\s^2^(Fo^2^)+(0.0250P)^2^] where P=(Fo^2^+2Fc^2^)/3
;
_refine_ls_weighting_scheme calc
_refine_ls_wR_factor_gt 0.0500
_refine_ls_wR_factor_ref 0.0514
_reflns_number_gt 7655
_reflns_number_total 8128
_reflns_threshold_expression 'I > 2\s(I)'
_cod_data_source_file om0200252.cif
_cod_data_source_block 3
_cod_depositor_comments
;
The following automatic conversions were performed:

'_chemical_melting_point' value 'not measured' was changed to '?' -
the value is undefined or not given.

Automatic conversion script
Id: cif_fix_values 1715 2011-07-08 13:25:40Z adriana 
;
_cod_original_sg_symbol_H-M P212121
_cod_database_code 4076786

loop_
_symmetry_equiv_pos_as_xyz
'x, y, z'
'-x+1/2, -y, z+1/2'
'x+1/2, -y+1/2, -z'
'-x, y+1/2, -z+1/2'

loop_
_atom_site_label
_atom_site_type_symbol
_atom_site_fract_x
_atom_site_fract_y
_atom_site_fract_z
_atom_site_U_iso_or_equiv
_atom_site_adp_type
_atom_site_occupancy
_atom_site_symmetry_multiplicity
_atom_site_calc_flag
_atom_site_refinement_flags
Re1 Re 0.30322(2) 0.088956(13) 0.276139(14) 0.04797(7) Uani 1 1 d .
Re2 Re 0.323013(17) 0.197302(14) 0.165284(13) 0.04471(7) Uani 1 1 d .
Re3 Re 0.449528(16) 0.222358(13) 0.307369(13) 0.04003(6) Uani 1 1 d .
Au1 Au 0.126381(18) 0.156395(14) 0.211742(15) 0.04845(7) Uani 1 1 d .
H1 H 0.3739 0.1072 0.1929 0.088(12) Uiso 1 1 calc .
H2 H 0.2493 0.1773 0.2467 0.088(12) Uiso 1 1 calc .
H3 H 0.3606 0.1539 0.3398 0.088(12) Uiso 1 1 calc .
H4 H 0.3688 0.2599 0.2364 0.088(12) Uiso 1 1 calc .
P1 P 0.34262(10) 0.29357(8) 0.38962(8) 0.0368(3) Uani 1 1 d .
P2 P -0.03319(11) 0.13977(8) 0.18071(8) 0.0425(4) Uani 1 1 d .
C11 C 0.2319(6) 0.0129(4) 0.2251(5) 0.071(2) Uani 1 1 d .
C12 C 0.2244(6) 0.0687(4) 0.3605(4) 0.067(2) Uani 1 1 d .
C13 C 0.3996(7) 0.0184(4) 0.3056(5) 0.089(3) Uani 1 1 d .
C21 C 0.2664(6) 0.1400(4) 0.0878(4) 0.068(2) Uani 1 1 d .
C22 C 0.2598(5) 0.2851(4) 0.1294(4) 0.0568(17) Uani 1 1 d .
C23 C 0.4318(5) 0.2192(4) 0.1052(4) 0.0629(19) Uani 1 1 d .
C31 C 0.5252(5) 0.1978(4) 0.3897(4) 0.0521(16) Uani 1 1 d .
C32 C 0.5322(4) 0.3057(4) 0.2853(4) 0.0514(15) Uani 1 1 d .
C33 C 0.5344(5) 0.1633(4) 0.2483(4) 0.0614(18) Uani 1 1 d .
O11 O 0.1938(6) -0.0345(3) 0.1965(4) 0.113(3) Uani 1 1 d .
O12 O 0.1775(5) 0.0565(4) 0.4091(3) 0.101(2) Uani 1 1 d .
O13 O 0.4579(7) -0.0201(4) 0.3229(5) 0.162(4) Uani 1 1 d .
O21 O 0.2363(5) 0.1046(5) 0.0416(3) 0.115(3) Uani 1 1 d .
O22 O 0.2205(4) 0.3354(3) 0.1064(3) 0.0837(17) Uani 1 1 d .
O23 O 0.5004(4) 0.2314(4) 0.0714(3) 0.094(2) Uani 1 1 d .
O31 O 0.5680(4) 0.1837(3) 0.4423(3) 0.0758(16) Uani 1 1 d .
O32 O 0.5811(4) 0.3531(3) 0.2717(3) 0.0823(17) Uani 1 1 d .
O33 O 0.5893(4) 0.1273(4) 0.2175(4) 0.103(2) Uani 1 1 d .
C41 C 0.2168(4) 0.3052(3) 0.3582(3) 0.0392(13) Uani 1 1 d .
C42 C 0.1406(4) 0.2693(3) 0.3918(4) 0.0460(14) Uani 1 1 d .
H42 H 0.1516 0.2400 0.4321 0.055 Uiso 1 1 calc R
C43 C 0.0458(4) 0.2782(4) 0.3635(4) 0.0528(16) Uani 1 1 d .
H43 H -0.0060 0.2534 0.3850 0.063 Uiso 1 1 calc R
C44 C 0.0283(5) 0.3222(4) 0.3056(4) 0.0577(18) Uani 1 1 d .
H44 H -0.0350 0.3287 0.2888 0.069 Uiso 1 1 calc R
C45 C 0.1047(5) 0.3568(4) 0.2723(4) 0.0552(17) Uani 1 1 d .
H45 H 0.0932 0.3867 0.2324 0.066 Uiso 1 1 calc R
C46 C 0.1982(4) 0.3478(3) 0.2973(3) 0.0468(14) Uani 1 1 d .
H46 H 0.2497 0.3704 0.2733 0.056 Uiso 1 1 calc R
C47 C 0.3843(5) 0.3874(3) 0.4092(3) 0.0483(15) Uani 1 1 d .
C48 C 0.3233(6) 0.4473(4) 0.4134(4) 0.0628(19) Uani 1 1 d .
H48 H 0.2568 0.4409 0.4060 0.075 Uiso 1 1 calc R
C49 C 0.3586(7) 0.5166(4) 0.4285(4) 0.081(3) Uani 1 1 d .
H49 H 0.3161 0.5564 0.4303 0.097 Uiso 1 1 calc R
C50 C 0.4575(9) 0.5269(5) 0.4409(5) 0.091(3) Uani 1 1 d .
H50 H 0.4815 0.5737 0.4503 0.110 Uiso 1 1 calc R
C51 C 0.5193(7) 0.4684(5) 0.4395(4) 0.083(3) Uani 1 1 d .
H51 H 0.5853 0.4753 0.4486 0.100 Uiso 1 1 calc R
C52 C 0.4836(5) 0.3980(4) 0.4242(4) 0.0639(19) Uani 1 1 d .
H52 H 0.5260 0.3580 0.4239 0.077 Uiso 1 1 calc R
C53 C 0.3253(4) 0.2552(3) 0.4804(3) 0.0407(13) Uani 1 1 d .
C54 C 0.3017(4) 0.2996(4) 0.5378(3) 0.0486(15) Uani 1 1 d .
H54 H 0.3002 0.3503 0.5311 0.058 Uiso 1 1 calc R
C55 C 0.2802(5) 0.2714(4) 0.6047(4) 0.0566(17) Uani 1 1 d .
H55 H 0.2630 0.3027 0.6424 0.068 Uiso 1 1 calc R
C56 C 0.2843(4) 0.1968(4) 0.6158(4) 0.0545(17) Uani 1 1 d .
H56 H 0.2698 0.1772 0.6609 0.065 Uiso 1 1 calc R
C57 C 0.3101(5) 0.1510(4) 0.5595(4) 0.0567(17) Uani 1 1 d .
H57 H 0.3122 0.1004 0.5668 0.068 Uiso 1 1 calc R
C58 C 0.3326(5) 0.1794(3) 0.4923(3) 0.0496(15) Uani 1 1 d .
H58 H 0.3526 0.1483 0.4553 0.060 Uiso 1 1 calc R
C59 C -0.0478(4) 0.0838(3) 0.1009(3) 0.0443(14) Uani 1 1 d .
C60 C -0.0313(5) 0.0092(3) 0.1046(4) 0.0584(18) Uani 1 1 d .
H60 H -0.0150 -0.0116 0.1489 0.070 Uiso 1 1 calc R
C61 C -0.0380(6) -0.0352(4) 0.0451(4) 0.0648(19) Uani 1 1 d .
H61 H -0.0252 -0.0853 0.0486 0.078 Uiso 1 1 calc R
C62 C -0.0639(7) -0.0045(4) -0.0197(5) 0.077(2) Uani 1 1 d .
H62 H -0.0717 -0.0343 -0.0601 0.093 Uiso 1 1 calc R
C63 C -0.0781(9) 0.0688(5) -0.0251(5) 0.101(4) Uani 1 1 d .
H63 H -0.0922 0.0897 -0.0697 0.121 Uiso 1 1 calc R
C64 C -0.0718(7) 0.1124(4) 0.0350(4) 0.076(2) Uani 1 1 d .
H64 H -0.0841 0.1625 0.0309 0.091 Uiso 1 1 calc R
C65 C -0.0948(5) 0.2262(3) 0.1603(3) 0.0491(15) Uani 1 1 d .
C66 C -0.0413(6) 0.2826(4) 0.1296(4) 0.075(2) Uani 1 1 d .
H66 H 0.0251 0.2755 0.1216 0.090 Uiso 1 1 calc R
C67 C -0.0822(9) 0.3480(5) 0.1107(6) 0.100(3) Uani 1 1 d .
H67 H -0.0441 0.3848 0.0902 0.120 Uiso 1 1 calc R
C68 C -0.1787(10) 0.3592(5) 0.1217(5) 0.104(4) Uani 1 1 d .
H68 H -0.2075 0.4036 0.1089 0.124 Uiso 1 1 calc R
C69 C -0.2333(8) 0.3041(6) 0.1520(6) 0.108(4) Uani 1 1 d .
H69 H -0.2997 0.3114 0.1596 0.130 Uiso 1 1 calc R
C70 C -0.1913(6) 0.2377(5) 0.1716(5) 0.081(2) Uani 1 1 d .
H70 H -0.2293 0.2010 0.1925 0.097 Uiso 1 1 calc R
C71 C -0.1008(5) 0.0926(3) 0.2514(4) 0.0480(15) Uani 1 1 d .
C72 C -0.0567(5) 0.0840(4) 0.3187(3) 0.0582(17) Uani 1 1 d .
H72 H 0.0043 0.1045 0.3273 0.070 Uiso 1 1 calc R
C73 C -0.1030(6) 0.0453(4) 0.3723(4) 0.069(2) Uani 1 1 d .
H73 H -0.0716 0.0380 0.4162 0.083 Uiso 1 1 calc R
C74 C -0.1928(7) 0.0179(4) 0.3624(5) 0.075(2) Uani 1 1 d .
H74 H -0.2242 -0.0066 0.3998 0.090 Uiso 1 1 calc R
C75 C -0.2383(6) 0.0263(4) 0.2967(5) 0.074(2) Uani 1 1 d .
H75 H -0.3008 0.0077 0.2898 0.089 Uiso 1 1 calc R
C76 C -0.1912(5) 0.0624(4) 0.2409(4) 0.0571(17) Uani 1 1 d .
H76 H -0.2211 0.0661 0.1960 0.068 Uiso 1 1 calc R

loop_
_atom_site_aniso_label
_atom_site_aniso_U_11
_atom_site_aniso_U_22
_atom_site_aniso_U_33
_atom_site_aniso_U_23
_atom_site_aniso_U_13
_atom_site_aniso_U_12
Re1 0.06601(17) 0.03508(12) 0.04281(15) -0.00410(11) -0.01174(12) 0.00084(11)
Re2 0.04727(13) 0.05134(14) 0.03551(14) -0.00155(11) 0.00148(10) 0.00169(11)
Re3 0.03629(12) 0.04497(13) 0.03882(14) -0.00069(11) 0.00009(9) 0.00221(10)
Au1 0.04711(13) 0.05028(13) 0.04795(15) -0.00349(12) -0.00172(10) -0.00667(10)
P1 0.0368(7) 0.0386(8) 0.0350(8) -0.0007(6) -0.0014(6) -0.0021(6)
P2 0.0488(9) 0.0418(8) 0.0368(9) -0.0002(7) -0.0021(7) -0.0065(6)
C11 0.092(5) 0.047(4) 0.074(5) 0.001(4) -0.027(5) -0.002(4)
C12 0.101(6) 0.043(4) 0.058(5) 0.005(3) -0.017(4) -0.013(4)
C13 0.132(7) 0.050(4) 0.087(6) -0.014(4) -0.058(6) 0.028(5)
C21 0.076(5) 0.082(6) 0.046(4) 0.002(4) 0.002(4) -0.015(4)
C22 0.057(4) 0.071(5) 0.043(4) 0.007(4) 0.002(3) -0.011(4)
C23 0.075(5) 0.074(5) 0.040(4) 0.011(4) 0.006(3) 0.009(4)
C31 0.054(4) 0.044(3) 0.058(4) 0.007(3) 0.000(3) -0.001(3)
C32 0.043(3) 0.065(4) 0.046(4) 0.006(3) 0.004(3) -0.002(3)
C33 0.046(4) 0.081(5) 0.058(4) 0.000(4) 0.004(3) 0.008(3)
O11 0.170(6) 0.053(3) 0.116(6) -0.030(3) -0.068(5) -0.013(4)
O12 0.135(6) 0.101(5) 0.065(4) 0.016(4) 0.007(4) -0.053(4)
O13 0.229(9) 0.083(5) 0.175(8) -0.033(5) -0.127(8) 0.075(6)
O21 0.132(6) 0.150(7) 0.064(4) -0.043(5) 0.002(4) -0.035(5)
O22 0.091(4) 0.073(3) 0.087(4) 0.038(3) -0.001(3) 0.011(3)
O23 0.078(4) 0.125(5) 0.079(4) 0.029(4) 0.036(3) 0.011(3)
O31 0.061(3) 0.097(4) 0.070(4) 0.026(3) -0.021(3) -0.005(3)
O32 0.077(3) 0.093(4) 0.077(4) 0.016(3) 0.015(3) -0.033(3)
O33 0.058(3) 0.149(6) 0.100(5) -0.046(4) 0.004(3) 0.039(3)
C41 0.038(3) 0.035(3) 0.044(3) -0.009(3) -0.004(2) 0.000(2)
C42 0.042(3) 0.045(3) 0.050(4) -0.001(3) 0.000(3) 0.000(3)
C43 0.041(3) 0.059(4) 0.058(4) -0.012(3) 0.009(3) -0.003(3)
C44 0.043(3) 0.080(5) 0.050(4) -0.011(4) -0.005(3) 0.012(3)
C45 0.053(4) 0.065(4) 0.047(4) -0.006(3) -0.003(3) 0.010(3)
C46 0.048(3) 0.044(3) 0.048(4) -0.006(3) -0.002(3) 0.001(3)
C47 0.062(4) 0.046(4) 0.037(3) -0.001(3) 0.001(3) -0.016(3)
C48 0.092(5) 0.043(4) 0.054(4) -0.004(3) -0.021(4) -0.002(4)
C49 0.129(8) 0.050(4) 0.064(5) -0.002(4) -0.024(5) -0.003(5)
C50 0.149(9) 0.052(5) 0.073(6) 0.011(4) -0.026(6) -0.044(6)
C51 0.095(6) 0.099(7) 0.056(5) -0.006(5) -0.006(4) -0.054(6)
C52 0.072(5) 0.060(4) 0.060(5) -0.009(4) -0.008(4) -0.016(4)
C53 0.040(3) 0.046(3) 0.036(3) 0.001(3) 0.000(2) -0.003(3)
C54 0.049(3) 0.052(4) 0.044(4) 0.002(3) 0.002(3) 0.002(3)
C55 0.057(4) 0.070(5) 0.043(4) -0.002(4) 0.001(3) 0.011(3)
C56 0.049(4) 0.079(5) 0.036(4) 0.012(4) 0.002(3) -0.007(3)
C57 0.061(4) 0.049(4) 0.060(5) 0.013(3) -0.001(3) -0.009(3)
C58 0.058(4) 0.047(4) 0.044(4) 0.001(3) 0.001(3) -0.004(3)
C59 0.047(3) 0.046(3) 0.040(3) -0.001(3) 0.006(3) -0.001(3)
C60 0.089(5) 0.044(4) 0.042(4) 0.005(3) -0.015(3) 0.006(3)
C61 0.089(5) 0.049(4) 0.057(5) -0.003(4) 0.002(4) 0.007(4)
C62 0.112(7) 0.057(5) 0.063(5) -0.017(4) -0.019(5) 0.002(4)
C63 0.190(11) 0.066(6) 0.045(5) -0.007(4) -0.020(6) 0.029(6)
C64 0.128(7) 0.055(4) 0.045(4) -0.006(4) -0.014(4) 0.017(4)
C65 0.067(4) 0.043(3) 0.038(3) -0.003(3) -0.004(3) -0.003(3)
C66 0.092(6) 0.065(5) 0.069(5) 0.011(4) -0.022(4) -0.020(4)
C67 0.161(11) 0.051(5) 0.087(7) 0.017(5) -0.017(7) -0.009(6)
C68 0.177(11) 0.060(6) 0.075(6) 0.004(5) -0.004(7) 0.045(7)
C69 0.104(7) 0.108(8) 0.113(9) 0.011(7) 0.034(6) 0.055(6)
C70 0.070(5) 0.077(5) 0.094(6) 0.022(5) 0.019(5) 0.021(4)
C71 0.057(4) 0.040(3) 0.047(4) -0.003(3) 0.005(3) 0.000(3)
C72 0.073(4) 0.055(4) 0.047(4) -0.001(3) -0.003(3) -0.008(3)
C73 0.092(6) 0.072(5) 0.043(4) 0.008(4) 0.008(4) 0.002(4)
C74 0.105(7) 0.058(5) 0.062(5) 0.005(4) 0.035(5) -0.008(4)
C75 0.065(5) 0.067(5) 0.090(7) -0.007(5) 0.024(5) -0.019(4)
C76 0.056(4) 0.055(4) 0.060(4) -0.006(3) 0.012(3) -0.014(3)

loop_
_atom_type_symbol
_atom_type_description
_atom_type_scat_dispersion_real
_atom_type_scat_dispersion_imag
_atom_type_scat_source
C C 0.0033 0.0016 'International Tables Vol C Tables 4.2.6.8 and 6.1.1.4'
H H 0.0000 0.0000 'International Tables Vol C Tables 4.2.6.8 and 6.1.1.4'
Au Au -2.0133 8.8022 'International Tables Vol C Tables 4.2.6.8 and 6.1.1.4'
O O 0.0106 0.0060 'International Tables Vol C Tables 4.2.6.8 and 6.1.1.4'
P P 0.1023 0.0942 'International Tables Vol C Tables 4.2.6.8 and 6.1.1.4'
Re Re -1.0185 7.2310 'International Tables Vol C Tables 4.2.6.8 and 6.1.1.4'

loop_
_geom_angle_atom_site_label_1
_geom_angle_atom_site_label_2
_geom_angle_atom_site_label_3
_geom_angle
Re2 Re1 Re3 63.135(16)
Re2 Re1 Au1 60.259(13)
Re2 Re1 C11 100.9(2)
Re2 Re1 C12 139.8(2)
Re2 Re1 C13 126.8(3)
Re3 Re1 Au1 105.759(19)
Re3 Re1 C11 160.8(3)
Re3 Re1 C12 110.4(2)
Re3 Re1 C13 91.3(3)
Au1 Re1 C11 71.7(2)
Au1 Re1 C12 87.0(2)
Au1 Re1 C13 162.2(2)
C11 Re1 C12 88.7(3)
C11 Re1 C13 90.5(3)
C12 Re1 C13 91.6(4)
Re1 Re2 Re3 63.673(16)
Re1 Re2 Au1 61.707(10)
Re1 Re2 C21 97.1(2)
Re1 Re2 C22 140.63(19)
Re1 Re2 C23 129.7(2)
Re3 Re2 Au1 107.153(18)
Re3 Re2 C21 155.2(2)
Re3 Re2 C22 114.2(2)
Re3 Re2 C23 91.5(2)
Au1 Re2 C21 73.2(2)
Au1 Re2 C22 84.14(19)
Au1 Re2 C23 161.3(2)
C21 Re2 C22 90.5(3)
C21 Re2 C23 89.6(3)
C22 Re2 C23 88.7(3)
Re1 Re3 Re2 53.192(9)
Re1 Re3 P1 97.84(4)
Re1 Re3 C31 108.04(19)
Re1 Re3 C32 157.2(2)
Re1 Re3 C33 81.6(2)
Re2 Re3 P1 105.12(4)
Re2 Re3 C31 158.2(2)
Re2 Re3 C32 104.9(2)
Re2 Re3 C33 77.3(2)
P1 Re3 C31 87.3(2)
P1 Re3 C32 93.85(19)
P1 Re3 C33 176.6(2)
C31 Re3 C32 91.9(3)
C31 Re3 C33 89.7(3)
C32 Re3 C33 87.9(3)
Re1 Au1 Re2 58.034(16)
Re1 Au1 P2 146.08(4)
Re2 Au1 P2 147.43(4)
Re3 P1 C41 114.89(19)
Re3 P1 C47 115.0(2)
Re3 P1 C53 116.2(2)
C41 P1 C47 104.4(3)
C41 P1 C53 102.3(3)
C47 P1 C53 102.3(3)
Au1 P2 C59 112.8(2)
Au1 P2 C65 112.5(2)
Au1 P2 C71 111.7(2)
C59 P2 C65 105.4(3)
C59 P2 C71 105.5(3)
C65 P2 C71 108.6(3)
Re1 C11 O11 176.1(7)
Re1 C12 O12 179.0(7)
Re1 C13 O13 177.2(9)
Re2 C21 O21 177.3(8)
Re2 C22 O22 177.5(7)
Re2 C23 O23 176.8(7)
Re3 C31 O31 176.8(6)
Re3 C32 O32 178.7(6)
Re3 C33 O33 175.0(7)
P1 C41 C42 121.0(5)
P1 C41 C46 119.6(4)
C42 C41 C46 119.3(5)
C41 C42 C43 118.5(6)
C42 C43 C44 121.5(6)
C43 C44 C45 119.5(6)
C44 C45 C46 120.4(6)
C41 C46 C45 120.8(6)
P1 C47 C48 123.9(5)
P1 C47 C52 117.9(5)
C48 C47 C52 118.1(6)
C47 C48 C49 121.5(8)
C48 C49 C50 120.0(8)
C49 C50 C51 120.0(8)
C50 C51 C52 120.1(8)
C47 C52 C51 120.2(8)
P1 C53 C54 121.1(5)
P1 C53 C58 120.6(5)
C54 C53 C58 118.2(6)
C53 C54 C55 122.0(6)
C54 C55 C56 119.6(7)
C55 C56 C57 119.6(6)
C56 C57 C58 120.8(6)
C53 C58 C57 119.6(6)
P2 C59 C60 119.7(5)
P2 C59 C64 122.9(5)
C60 C59 C64 117.3(6)
C59 C60 C61 122.0(6)
C60 C61 C62 118.9(7)
C61 C62 C63 120.3(8)
C62 C63 C64 120.1(8)
C59 C64 C63 121.4(7)
P2 C65 C66 118.5(6)
P2 C65 C70 123.6(5)
C66 C65 C70 117.9(7)
C65 C66 C67 122.3(9)
C66 C67 C68 119.7(10)
C67 C68 C69 119.1(9)
C68 C69 C70 121.1(9)
C65 C70 C69 119.9(8)
P2 C71 C72 118.4(5)
P2 C71 C76 123.1(5)
C72 C71 C76 118.4(6)
C71 C72 C73 120.3(7)
C72 C73 C74 121.1(8)
C73 C74 C75 119.8(7)
C74 C75 C76 120.1(7)
C71 C76 C75 120.3(7)

loop_
_geom_bond_atom_site_label_1
_geom_bond_atom_site_label_2
_geom_bond_distance
Re1 Re2 2.8589(7)
Re1 Re3 3.2003(7)
Re1 Au1 2.9673(6)
Re1 C11 1.939(7)
Re1 C12 1.935(9)
Re1 C13 1.921(8)
Re2 Re3 3.1854(7)
Re2 Au1 2.9260(6)
Re2 C21 1.936(8)
Re2 C22 1.934(8)
Re2 C23 1.902(7)
Re3 P1 2.4793(15)
Re3 C31 1.899(7)
Re3 C32 1.936(7)
Re3 C33 1.925(7)
Au1 P2 2.2822(16)
P1 C41 1.833(6)
P1 C47 1.836(6)
P1 C53 1.836(6)
P2 C59 1.807(6)
P2 C65 1.824(6)
P2 C71 1.820(7)
C11 O11 1.140(8)
C12 O12 1.130(10)
C13 O13 1.109(9)
C21 O21 1.148(9)
C22 O22 1.144(8)
C23 O23 1.151(8)
C31 O31 1.165(8)
C32 O32 1.121(8)
C33 O33 1.149(8)
C41 C42 1.380(8)
C41 C46 1.392(8)
C42 C43 1.411(9)
C43 C44 1.360(9)
C44 C45 1.370(9)
C45 C46 1.373(9)
C47 C48 1.376(9)
C47 C52 1.403(10)
C48 C49 1.377(10)
C49 C50 1.389(14)
C50 C51 1.359(14)
C51 C52 1.400(10)
C53 C54 1.373(9)
C53 C58 1.400(8)
C54 C55 1.375(9)
C55 C56 1.373(10)
C56 C57 1.381(10)
C57 C58 1.382(9)
C59 C60 1.376(8)
C59 C64 1.368(10)
C60 C61 1.369(10)
C61 C62 1.371(11)
C62 C63 1.351(12)
C63 C64 1.369(11)
C65 C66 1.383(10)
C65 C70 1.355(10)
C66 C67 1.362(12)
C67 C68 1.354(15)
C68 C69 1.370(14)
C69 C70 1.387(12)
C71 C72 1.394(9)
C71 C76 1.371(9)
C72 C73 1.372(9)
C73 C74 1.340(11)
C74 C75 1.376(11)
C75 C76 1.385(10)
